data_8107504
loop_
_publ_author_name
'Luo, Xinyao'
'Chen, Cuilian'
'Hu, Zunjian'
'Wang, Fei'
'Sun, Shanhu'
'Suo, Zhirong'
'Su, Li'

_publ_section_title
;
 Crystal structure of a polymorph of potassium picrate, C6H2KN3O7
;
_journal_issue 4
_journal_name_full 'Zeitschrift f\"ur Kristallographie - New Crystal Structures'
_journal_page_first 593
_journal_page_last 594
_journal_paper_doi 10.1515/ncrs-2023-0068
_journal_volume 238
_journal_year 2023
_chemical_formula_moiety '0.5(C12 H4 K2 N6 O14)'
_chemical_formula_sum 'C6 H2 K N3 O7'
_chemical_formula_weight 267.21
_space_group_crystal_system monoclinic
_space_group_IT_number 11
_space_group_name_Hall '-P 2yb'
_space_group_name_H-M_alt 'P 1 21/m 1'
_atom_sites_solution_hydrogens geom
_atom_sites_solution_primary dual
_cell_angle_alpha 90
_cell_angle_beta 95.134(2)
_cell_angle_gamma 90
_cell_formula_units_Z 2
_cell_length_a 4.1681(2)
_cell_length_b 10.6704(6)
_cell_length_c 10.2381(6)
_cell_measurement_reflns_used 1522
_cell_measurement_temperature 295
_cell_measurement_theta_max 25.78
_cell_measurement_theta_min 3.82
_cell_volume 453.52(4)
_computing_cell_refinement 'SAINT V8.40A (?, 2016)'
_computing_data_reduction 'SAINT V8.40A (?, 2016)'
_computing_molecular_graphics 'Olex2 (Dolomanov et al., 2009)'
_computing_publication_material 'Olex2 (Dolomanov et al., 2009)'
_computing_structure_refinement 'ShelXL (Sheldrick, 2015)'
_computing_structure_solution 'ShelXT (Sheldrick, 2015)'
_diffrn_ambient_temperature 295
_diffrn_measured_fraction_theta_full 0.995
_diffrn_measured_fraction_theta_max 0.991
_diffrn_measurement_device_type 'Bruker APEX-II CCD'
_diffrn_measurement_method '\f and \w scans'
_diffrn_radiation_type MoK\a
_diffrn_radiation_wavelength 0.71073
_diffrn_reflns_av_R_equivalents 0.0460
_diffrn_reflns_av_unetI/netI 0.0402
_diffrn_reflns_Laue_measured_fraction_full 0.995
_diffrn_reflns_Laue_measured_fraction_max 0.991
_diffrn_reflns_limit_h_max 5
_diffrn_reflns_limit_h_min -5
_diffrn_reflns_limit_k_max 12
_diffrn_reflns_limit_k_min -13
_diffrn_reflns_limit_l_max 12
_diffrn_reflns_limit_l_min -12
_diffrn_reflns_number 4245
_diffrn_reflns_point_group_measured_fraction_full 0.995
_diffrn_reflns_point_group_measured_fraction_max 0.991
_diffrn_reflns_theta_full 25.242
_diffrn_reflns_theta_max 26.465
_diffrn_reflns_theta_min 2.763
_diffrn_standards_number 0
_exptl_absorpt_coefficient_mu 0.620
_exptl_absorpt_correction_T_max 0.7454
_exptl_absorpt_correction_T_min 0.6462
_exptl_absorpt_correction_type multi-scan
_exptl_absorpt_process_details
;
SADABS-2016/2 (Bruker,2016/2) was used for absorption correction.
wR2(int) was 0.1128 before and 0.0553 after correction.
The Ratio of minimum to maximum transmission is 0.8669.
The \l/2 correction factor is Not present.
;
_exptl_crystal_colour colourless
_exptl_crystal_colour_primary colourless
_exptl_crystal_density_diffrn 1.957
_exptl_crystal_description block
_exptl_crystal_F_000 268
_exptl_crystal_size_max 0.16
_exptl_crystal_size_mid 0.11
_exptl_crystal_size_min 0.1
_refine_diff_density_max 0.203
_refine_diff_density_min -0.365
_refine_diff_density_rms 0.060
_refine_ls_extinction_coef .
_refine_ls_extinction_method none
_refine_ls_goodness_of_fit_ref 1.037
_refine_ls_hydrogen_treatment constr
_refine_ls_matrix_type full
_refine_ls_number_parameters 85
_refine_ls_number_reflns 980
_refine_ls_number_restraints 0
_refine_ls_restrained_S_all 1.037
_refine_ls_R_factor_all 0.0605
_refine_ls_R_factor_gt 0.0404
_refine_ls_shift/su_max 0.000
_refine_ls_shift/su_mean 0.000
_refine_ls_structure_factor_coef Fsqd
_refine_ls_weighting_details 'w=1/[\s^2^(Fo^2^)+(0.0412P)^2^+0.2069P] where P=(Fo^2^+2Fc^2^)/3'
_refine_ls_weighting_scheme calc
_refine_ls_wR_factor_gt 0.0855
_refine_ls_wR_factor_ref 0.0967
_reflns_Friedel_coverage 0.000
_reflns_Friedel_fraction_full .
_reflns_Friedel_fraction_max .
_reflns_number_gt 764
_reflns_number_total 980
_reflns_threshold_expression 'I > 2\s(I)'
_cod_data_source_file suppl_j_ncrs-2023-0068_suppl_001.cif
_cod_data_source_block 16_0m
_cod_database_code 8107504
_shelx_space_group_comment
;
The symmetry employed for this shelxl refinement is uniquely defined
by the following loop, which should always be used as a source of
symmetry information in preference to the above space-group names.
They are only intended as comments.
;
_olex2_refinement_description
;
1. Fixed Uiso
 At 1.2 times of:
  All C(H) groups
2.a Aromatic/amide H refined with riding coordinates:
 C3(H3)
;
_shelx_shelxl_version_number 2014/7
_olex2_submission_special_instructions 'No special instructions were received'

loop_
_space_group_symop_operation_xyz
'x, y, z'
'-x, y+1/2, -z'
'-x, -y, -z'
'x, -y-1/2, z'

loop_
_atom_site_label
_atom_site_type_symbol
_atom_site_fract_x
_atom_site_fract_y
_atom_site_fract_z
_atom_site_U_iso_or_equiv
_atom_site_adp_type
_atom_site_occupancy
_atom_site_site_symmetry_order
_atom_site_calc_flag
_atom_site_refinement_flags_posn
_atom_site_refinement_flags_adp
_atom_site_refinement_flags_occupancy
_atom_site_disorder_assembly
_atom_site_disorder_group
K1 K 1.04570(19) 0.2500 0.37078(8) 0.0405(3) Uani 1 2 d S T P . .
O1 O 0.6265(7) 0.2500 0.5494(2) 0.0505(7) Uani 1 2 d S T P . .
O3 O 0.4385(5) 0.57775(16) 0.72043(19) 0.0551(5) Uani 1 1 d . . . . .
O2 O 0.7861(5) 0.48793(17) 0.6097(2) 0.0576(6) Uani 1 1 d . . . . .
N1 N 0.5737(5) 0.48357(18) 0.6848(2) 0.0401(5) Uani 1 1 d . . . . .
O4 O 0.0489(6) 0.3505(2) 1.0772(2) 0.0779(7) Uani 1 1 d . . . . .
N2 N 0.1131(8) 0.2500 1.0284(3) 0.0527(9) Uani 1 2 d S T P . .
C1 C 0.5487(8) 0.2500 0.6636(3) 0.0339(7) Uani 1 2 d S T P . .
C2 C 0.4871(6) 0.3627(2) 0.7363(2) 0.0333(5) Uani 1 1 d . . . . .
C4 C 0.2692(8) 0.2500 0.9075(3) 0.0368(8) Uani 1 2 d S T P . .
C3 C 0.3435(6) 0.3634(2) 0.8519(2) 0.0372(6) Uani 1 1 d . . . . .
H3 H 0.2971 0.4386 0.8921 0.045 Uiso 1 1 calc R . . . .

loop_
_atom_site_aniso_label
_atom_site_aniso_U_11
_atom_site_aniso_U_22
_atom_site_aniso_U_33
_atom_site_aniso_U_23
_atom_site_aniso_U_13
_atom_site_aniso_U_12
K1 0.0435(5) 0.0321(4) 0.0476(5) 0.000 0.0133(4) 0.000
O1 0.0716(19) 0.0440(15) 0.0395(14) 0.000 0.0239(13) 0.000
O3 0.0730(14) 0.0289(9) 0.0645(13) 0.0004(8) 0.0137(10) 0.0094(9)
O2 0.0586(13) 0.0411(11) 0.0771(14) 0.0081(9) 0.0283(11) -0.0071(9)
N1 0.0449(13) 0.0310(11) 0.0441(12) 0.0028(9) 0.0030(10) -0.0013(9)
O4 0.1026(19) 0.0847(17) 0.0511(13) -0.0154(11) 0.0335(13) 0.0130(14)
N2 0.055(2) 0.069(2) 0.0351(17) 0.000 0.0129(15) 0.000
C1 0.0375(19) 0.0345(17) 0.0301(17) 0.000 0.0057(14) 0.000
C2 0.0358(13) 0.0292(12) 0.0351(12) 0.0022(9) 0.0034(10) 0.0003(10)
C4 0.038(2) 0.047(2) 0.0264(16) 0.000 0.0049(14) 0.000
C3 0.0391(14) 0.0372(13) 0.0351(13) -0.0039(10) 0.0025(11) 0.0038(11)

loop_
_atom_type_symbol
_atom_type_description
_atom_type_scat_dispersion_real
_atom_type_scat_dispersion_imag
_atom_type_scat_source
C C 0.0033 0.0016 'International Tables Vol C Tables 4.2.6.8 and 6.1.1.4'
H H 0.0000 0.0000 'International Tables Vol C Tables 4.2.6.8 and 6.1.1.4'
K K 0.2009 0.2494 'International Tables Vol C Tables 4.2.6.8 and 6.1.1.4'
N N 0.0061 0.0033 'International Tables Vol C Tables 4.2.6.8 and 6.1.1.4'
O O 0.0106 0.0060 'International Tables Vol C Tables 4.2.6.8 and 6.1.1.4'

loop_
_geom_angle_atom_site_label_1
_geom_angle_atom_site_label_2
_geom_angle_atom_site_label_3
_geom_angle
_geom_angle_site_symmetry_1
_geom_angle_site_symmetry_3
O1 K1 O1 97.48(8) . 1_655
O1 K1 O3 74.43(6) . 3_666
O1 K1 O3 74.43(6) . 2_646
O1 K1 O3 138.01(4) . 2_746
O1 K1 O3 67.67(5) 1_655 2_746
O1 K1 O3 138.01(4) . 3_766
O1 K1 O3 67.67(5) 1_655 3_766
O1 K1 O2 97.12(4) . 3_766
O1 K1 O2 97.12(4) . 2_746
O1 K1 N1 73.98(4) 1_655 3_766
O1 K1 N1 118.26(4) . 2_746
O1 K1 N1 118.26(4) . 3_766
O1 K1 N1 73.98(4) 1_655 2_746
O1 K1 O4 135.32(8) . 4_664
O1 K1 O4 121.33(7) 1_655 1_654
O1 K1 O4 135.32(7) . 1_654
O1 K1 O4 121.33(7) 1_655 4_664
O3 K1 O1 137.69(4) 3_666 1_655
O3 K1 O1 137.69(4) 2_646 1_655
O3 K1 O3 90.52(5) 2_646 2_746
O3 K1 O3 142.74(8) 2_646 3_766
O3 K1 O3 142.74(8) 3_666 2_746
O3 K1 O3 90.52(5) 3_666 3_766
O3 K1 O3 81.14(8) 2_646 3_666
O3 K1 O3 74.45(7) 3_766 2_746
O3 K1 O2 144.59(6) 3_666 2_746
O3 K1 O2 63.54(6) 2_646 2_746
O3 K1 O2 144.59(6) 2_646 3_766
O3 K1 O2 63.54(6) 3_666 3_766
O3 K1 N1 146.72(6) 3_666 2_746
O3 K1 N1 21.54(5) 3_766 3_766
O3 K1 N1 74.06(5) 2_646 2_746
O3 K1 N1 95.91(5) 3_766 2_746
O3 K1 N1 95.91(5) 2_746 3_766
O3 K1 N1 146.72(6) 2_646 3_766
O3 K1 N1 74.06(5) 3_666 3_766
O3 K1 N1 21.54(5) 2_746 2_746
O3 K1 O4 88.31(6) 2_646 1_654
O3 K1 O4 88.31(6) 3_666 4_664
O3 K1 O4 81.44(6) 3_766 4_664
O3 K1 O4 62.19(6) 2_646 4_664
O3 K1 O4 56.26(6) 2_746 4_664
O3 K1 O4 62.19(6) 3_666 1_654
O3 K1 O4 56.26(6) 3_766 1_654
O3 K1 O4 81.44(6) 2_746 1_654
O2 K1 O1 76.85(5) 2_746 1_655
O2 K1 O1 76.85(5) 3_766 1_655
O2 K1 O3 115.68(5) 3_766 2_746
O2 K1 O3 42.34(5) 3_766 3_766
O2 K1 O3 42.34(5) 2_746 2_746
O2 K1 O3 115.68(5) 2_746 3_766
O2 K1 O2 151.45(9) 3_766 2_746
O2 K1 N1 136.29(6) 3_766 2_746
O2 K1 N1 21.21(5) 2_746 2_746
O2 K1 N1 136.29(6) 2_746 3_766
O2 K1 N1 21.21(5) 3_766 3_766
O2 K1 O4 73.62(6) 3_766 1_654
O2 K1 O4 111.67(6) 3_766 4_664
O2 K1 O4 111.67(6) 2_746 1_654
O2 K1 O4 73.62(6) 2_746 4_664
N1 K1 N1 117.27(7) 3_766 2_746
O4 K1 N1 94.81(6) 1_654 2_746
O4 K1 N1 60.65(6) 4_664 2_746
O4 K1 N1 94.81(6) 4_664 3_766
O4 K1 N1 60.65(6) 1_654 3_766
O4 K1 O4 39.27(8) 4_664 1_654
K1 O1 K1 97.48(8) . 1_455
C1 O1 K1 108.7(2) . 1_455
C1 O1 K1 153.9(2) . .
K1 O3 K1 90.52(5) 3_666 3_766
N1 O3 K1 140.35(16) . 3_666
N1 O3 K1 92.75(14) . 3_766
N1 O2 K1 100.27(14) . 3_766
O3 N1 K1 65.72(12) . 3_766
O3 N1 C2 119.05(19) . .
O2 N1 K1 58.52(12) . 3_766
O2 N1 O3 122.28(19) . .
O2 N1 C2 118.63(19) . .
C2 N1 K1 163.51(16) . 3_766
N2 O4 K1 96.29(18) . 1_456
O4 N2 O4 122.6(3) 4_565 .
O4 N2 C4 118.71(16) . .
O4 N2 C4 118.72(16) 4_565 .
O1 C1 K1 51.72(19) . 1_455
O1 C1 C2 123.88(13) . 4_565
O1 C1 C2 123.88(13) . .
C2 C1 K1 108.66(18) . 1_455
C2 C1 K1 108.66(18) 4_565 1_455
C2 C1 C2 112.1(3) . 4_565
N1 C2 C1 119.3(2) . .
C3 C2 N1 116.73(19) . .
C3 C2 C1 124.0(2) . .
C3 C4 N2 119.05(15) . .
C3 C4 N2 119.05(15) 4_565 .
C3 C4 C3 121.9(3) . 4_565
C2 C3 C4 118.7(2) . .
C2 C3 H3 120.6 . .
C4 C3 H3 120.6 . .

loop_
_geom_bond_atom_site_label_1
_geom_bond_atom_site_label_2
_geom_bond_distance
_geom_bond_site_symmetry_2
K1 O1 2.640(2) .
K1 O1 2.900(3) 1_655
K1 O3 3.038(2) 3_766
K1 O3 2.826(2) 2_646
K1 O3 2.826(2) 3_666
K1 O3 3.038(2) 2_746
K1 O2 2.8855(18) 2_746
K1 O2 2.8855(18) 3_766
K1 N1 3.3293(19) 2_746
K1 N1 3.3293(19) 3_766
K1 O4 3.193(2) 4_664
K1 O4 3.193(2) 1_654
O1 K1 2.900(3) 1_455
O1 C1 1.241(4) .
O3 K1 3.038(2) 3_766
O3 K1 2.826(2) 3_666
O3 N1 1.224(2) .
O2 K1 2.8855(18) 3_766
O2 N1 1.224(2) .
N1 K1 3.3293(19) 3_766
N1 C2 1.451(3) .
O4 K1 3.193(2) 1_456
O4 N2 1.223(2) .
N2 O4 1.223(2) 4_565
N2 C4 1.448(4) .
C1 K1 3.501(4) 1_455
C1 C2 1.449(3) 4_565
C1 C2 1.449(3) .
C2 C3 1.373(3) .
C4 C3 1.384(3) .
C4 C3 1.384(3) 4_565
C3 H3 0.9300 .
